data_7104766
loop_
_publ_author_name
'B\"auerlein, Patrick S'
'Fairlamb, Ian J S'
'Jarvis, Amanda G'
'Lee, Adam F'
'M\"uller, Christian'
'Slattery, John M'
'Thatcher, Robert J'
'Vogt, Dieter'
'Whitwood, Adrian C'

_publ_section_title
;
 Ion-tagged pi-acidic alkene ligands promote Pd-catalysed allyl-aryl
 couplings in an ionic liquid.
;
_journal_issue 38
_journal_name_full 'Chemical communications (Cambridge, England)'
_journal_page_first 5734
_journal_page_last 5736
_journal_paper_doi 10.1039/b906823f
_journal_volume 34
_journal_year 2009
_chemical_formula_moiety 'C22 H26 N O2 Br'
_chemical_formula_sum 'C22 H26 Br N O2'
_chemical_formula_weight 416.35
_chemical_name_systematic
;
?
;
_space_group_IT_number 2
_symmetry_cell_setting triclinic
_symmetry_space_group_name_Hall '-P 1'
_symmetry_space_group_name_H-M 'P -1'
_atom_sites_solution_hydrogens geom
_atom_sites_solution_primary direct
_atom_sites_solution_secondary difmap
_audit_creation_method SHELXL-97
_cell_angle_alpha 102.0820(10)
_cell_angle_beta 94.3980(10)
_cell_angle_gamma 112.7110(10)
_cell_formula_units_Z 2
_cell_length_a 8.2923(5)
_cell_length_b 10.5937(6)
_cell_length_c 13.0176(8)
_cell_measurement_reflns_used 5304
_cell_measurement_temperature 383(2)
_cell_measurement_theta_max 28.29
_cell_measurement_theta_min 2.68
_cell_volume 1015.67(10)
_computing_cell_refinement 'Bruker SMART'
_computing_data_collection 'Bruker SMART'
_computing_data_reduction 'Bruker SAINT'
_computing_molecular_graphics 'Bruker SHELXTL'
_computing_publication_material 'Bruker SHELXTL'
_computing_structure_refinement 'SHELXL-97 (Sheldrick, 1997)'
_computing_structure_solution 'SHELXS-97 (Sheldrick, 1997)'
_diffrn_ambient_temperature 110(2)
_diffrn_measured_fraction_theta_full 0.987
_diffrn_measured_fraction_theta_max 0.987
_diffrn_measurement_device_type 'CCD area detector'
_diffrn_measurement_method 'phi and omega scans'
_diffrn_radiation_monochromator graphite
_diffrn_radiation_source 'fine-focus sealed tube'
_diffrn_radiation_type MoK\a
_diffrn_radiation_wavelength 0.71073
_diffrn_reflns_av_R_equivalents 0.0167
_diffrn_reflns_av_sigmaI/netI 0.0278
_diffrn_reflns_limit_h_max 11
_diffrn_reflns_limit_h_min -11
_diffrn_reflns_limit_k_max 14
_diffrn_reflns_limit_k_min -13
_diffrn_reflns_limit_l_max 17
_diffrn_reflns_limit_l_min -17
_diffrn_reflns_number 10520
_diffrn_reflns_theta_full 28.32
_diffrn_reflns_theta_max 28.32
_diffrn_reflns_theta_min 2.16
_exptl_absorpt_coefficient_mu 2.039
_exptl_absorpt_correction_T_max 0.849
_exptl_absorpt_correction_T_min 0.765
_exptl_absorpt_correction_type multi-scan
_exptl_absorpt_process_details 'SADABS v1.03 (Sheldrick)'
_exptl_crystal_colour colourless
_exptl_crystal_density_diffrn 1.361
_exptl_crystal_density_meas 0
_exptl_crystal_density_method 'not measured'
_exptl_crystal_description blocks
_exptl_crystal_F_000 432
_exptl_crystal_size_max 0.13
_exptl_crystal_size_mid 0.12
_exptl_crystal_size_min 0.08
_refine_diff_density_max 1.006
_refine_diff_density_min -0.326
_refine_diff_density_rms 0.090
_refine_ls_extinction_method none
_refine_ls_goodness_of_fit_ref 1.111
_refine_ls_hydrogen_treatment constr
_refine_ls_matrix_type full
_refine_ls_number_parameters 246
_refine_ls_number_reflns 4982
_refine_ls_number_restraints 0
_refine_ls_restrained_S_all 1.111
_refine_ls_R_factor_all 0.0446
_refine_ls_R_factor_gt 0.0393
_refine_ls_shift/su_max 0.000
_refine_ls_shift/su_mean 0.000
_refine_ls_structure_factor_coef Fsqd
_refine_ls_weighting_details 'calc w=1/[\s^2^(Fo^2^)+(0.0576P)^2^+1.1647P] where P=(Fo^2^+2Fc^2^)/3'
_refine_ls_weighting_scheme calc
_refine_ls_wR_factor_gt 0.1174
_refine_ls_wR_factor_ref 0.1203
_reflns_number_gt 4480
_reflns_number_total 4982
_reflns_threshold_expression >2sigma(I)
_cod_data_source_file b906823f.txt
_cod_data_source_block jms0803m
_cod_depositor_comments
;
The following automatic conversions were performed:
'_symmetry_cell_setting' value 'Triclinic' changed to 'triclinic'
according to '/home/saulius/struct/CIF-dictionaries/cif_core.dic'
dictionary named 'cif_core.dic' version 2.4.1 from 2010-06-29.

Automatic conversion script
Id: cif_fix_enum 1527 2010-12-29 10:47:43Z saulius 
;
_cod_original_sg_symbol_H-M P-1
_cod_original_formula_sum 'C22 H26 N O2 Br'
_cod_database_code 7104766

loop_
_symmetry_equiv_pos_as_xyz
'x, y, z'
'-x, -y, -z'

loop_
_atom_site_label
_atom_site_type_symbol
_atom_site_fract_x
_atom_site_fract_y
_atom_site_fract_z
_atom_site_U_iso_or_equiv
_atom_site_adp_type
_atom_site_occupancy
_atom_site_symmetry_multiplicity
_atom_site_calc_flag
_atom_site_refinement_flags
_atom_site_disorder_assembly
_atom_site_disorder_group
C1 C 1.4356(4) 1.2484(3) -0.1887(2) 0.0354(6) Uani 1 1 d . . .
H1 H 1.5325 1.2857 -0.1335 0.042 Uiso 1 1 calc R . .
C2 C 1.4427(4) 1.3108(3) -0.2736(3) 0.0380(7) Uani 1 1 d . . .
H2 H 1.5452 1.3875 -0.2760 0.046 Uiso 1 1 calc R . .
C3 C 1.2977(5) 1.2587(3) -0.3536(3) 0.0394(7) Uani 1 1 d . . .
H3 H 1.3015 1.3015 -0.4094 0.047 Uiso 1 1 calc R . .
C4 C 1.1458(4) 1.1424(4) -0.3514(3) 0.0406(7) Uani 1 1 d . . .
H4 H 1.0476 1.1080 -0.4054 0.049 Uiso 1 1 calc R . .
C5 C 1.1402(4) 1.0773(3) -0.2688(2) 0.0362(6) Uani 1 1 d . . .
H5 H 1.0393 0.9977 -0.2689 0.043 Uiso 1 1 calc R . .
C6 C 1.2840(4) 1.1301(3) -0.1857(2) 0.0292(5) Uani 1 1 d . . .
C7 C 1.2873(4) 1.0675(3) -0.0961(2) 0.0298(5) Uani 1 1 d . . .
H7 H 1.3850 1.1172 -0.0414 0.036 Uiso 1 1 calc R . .
C8 C 1.1657(4) 0.9466(3) -0.0835(2) 0.0299(5) Uani 1 1 d . . .
H8 H 1.0632 0.8936 -0.1343 0.036 Uiso 1 1 calc R . .
C9 C 1.1965(3) 0.8983(3) 0.0121(2) 0.0277(5) Uani 1 1 d . . .
C10 C 1.0577(3) 0.7701(3) 0.0311(2) 0.0268(5) Uani 1 1 d . . .
C11 C 0.8885(3) 0.6980(3) -0.0309(2) 0.0275(5) Uani 1 1 d . . .
H11 H 0.8610 0.7260 -0.0906 0.033 Uiso 1 1 calc R . .
C12 C 0.7611(4) 0.5853(3) -0.0046(2) 0.0285(5) Uani 1 1 d . . .
H12 H 0.6479 0.5390 -0.0456 0.034 Uiso 1 1 calc R . .
C13 C 0.8029(3) 0.5416(3) 0.0834(2) 0.0262(5) Uani 1 1 d . . .
C14 C 0.9720(4) 0.6086(3) 0.1441(2) 0.0322(6) Uani 1 1 d . . .
H14 H 1.0012 0.5770 0.2013 0.039 Uiso 1 1 calc R . .
C15 C 1.0967(4) 0.7233(3) 0.1180(2) 0.0323(6) Uani 1 1 d . . .
H15 H 1.2094 0.7702 0.1597 0.039 Uiso 1 1 calc R . .
C16 C 0.7007(3) 0.3970(3) 0.2026(2) 0.0278(5) Uani 1 1 d . . .
H16A H 0.7509 0.4813 0.2618 0.033 Uiso 1 1 calc R . .
H16B H 0.7811 0.3503 0.1980 0.033 Uiso 1 1 calc R . .
C17 C 0.5177(3) 0.2974(3) 0.2153(2) 0.0264(5) Uani 1 1 d . . .
H17A H 0.4409 0.3473 0.2200 0.032 Uiso 1 1 calc R . .
H17B H 0.4674 0.2180 0.1524 0.032 Uiso 1 1 calc R . .
C18 C 0.5894(4) 0.3611(3) 0.4123(2) 0.0301(5) Uani 1 1 d . . .
H18A H 0.7115 0.4206 0.4138 0.045 Uiso 1 1 calc R . .
H18B H 0.5799 0.3228 0.4734 0.045 Uiso 1 1 calc R . .
H18C H 0.5203 0.4160 0.4138 0.045 Uiso 1 1 calc R . .
C19 C 0.6252(4) 0.1514(3) 0.3072(2) 0.0281(5) Uani 1 1 d . . .
H19A H 0.7516 0.2098 0.3279 0.034 Uiso 1 1 calc R . .
H19B H 0.6024 0.0906 0.2359 0.034 Uiso 1 1 calc R . .
C20 C 0.5568(4) 0.0640(3) 0.3867(2) 0.0331(6) Uani 1 1 d . . .
H20A H 0.6287 0.1120 0.4571 0.040 Uiso 1 1 calc R . .
H20B H 0.5593 -0.0284 0.3640 0.040 Uiso 1 1 calc R . .
C21 C 0.3645(4) 0.0492(3) 0.3878(2) 0.0335(6) Uani 1 1 d . . .
H21A H 0.2811 -0.0492 0.3607 0.040 Uiso 1 1 calc R . .
H21B H 0.3489 0.0843 0.4596 0.040 Uiso 1 1 calc R . .
C22 C 0.3362(3) 0.1377(3) 0.3156(2) 0.0291(5) Uani 1 1 d . . .
H22A H 0.2758 0.0784 0.2447 0.035 Uiso 1 1 calc R . .
H22B H 0.2662 0.1872 0.3447 0.035 Uiso 1 1 calc R . .
O1 O 1.3362(3) 0.9654(2) 0.07711(16) 0.0377(5) Uani 1 1 d . . .
O2 O 0.6674(2) 0.4315(2) 0.10468(15) 0.0305(4) Uani 1 1 d . . .
N1 N 0.5214(3) 0.2420(2) 0.31214(17) 0.0248(4) Uani 1 1 d . . .
Br1 Br 0.13366(4) 0.39257(3) 0.34067(2) 0.02610(10) Uani 0.8561(13) 1 d P A 1
Br1A Br 0.9457(4) 0.3234(3) 0.5574(2) 0.0575(9) Uani 0.1439(13) 1 d P A 2

loop_
_atom_site_aniso_label
_atom_site_aniso_U_11
_atom_site_aniso_U_22
_atom_site_aniso_U_33
_atom_site_aniso_U_23
_atom_site_aniso_U_13
_atom_site_aniso_U_12
C1 0.0385(15) 0.0255(13) 0.0377(15) 0.0066(11) 0.0095(12) 0.0088(11)
C2 0.0458(17) 0.0247(13) 0.0458(16) 0.0133(12) 0.0211(13) 0.0124(12)
C3 0.0548(19) 0.0397(16) 0.0429(16) 0.0238(13) 0.0257(14) 0.0296(14)
C4 0.0367(15) 0.0510(18) 0.0445(16) 0.0234(14) 0.0115(13) 0.0226(14)
C5 0.0300(14) 0.0412(15) 0.0422(16) 0.0191(13) 0.0123(12) 0.0143(12)
C6 0.0321(13) 0.0255(12) 0.0328(13) 0.0087(10) 0.0131(10) 0.0127(10)
C7 0.0322(13) 0.0279(12) 0.0281(12) 0.0054(10) 0.0071(10) 0.0118(11)
C8 0.0290(13) 0.0292(13) 0.0289(13) 0.0085(10) 0.0063(10) 0.0087(10)
C9 0.0276(12) 0.0262(12) 0.0255(12) 0.0043(9) 0.0051(9) 0.0082(10)
C10 0.0281(12) 0.0252(12) 0.0260(12) 0.0065(9) 0.0067(9) 0.0097(10)
C11 0.0302(13) 0.0274(12) 0.0236(11) 0.0090(9) 0.0033(9) 0.0096(10)
C12 0.0274(12) 0.0286(12) 0.0244(12) 0.0072(10) -0.0008(9) 0.0070(10)
C13 0.0278(12) 0.0247(12) 0.0261(12) 0.0080(9) 0.0064(9) 0.0099(10)
C14 0.0302(13) 0.0372(14) 0.0299(13) 0.0157(11) 0.0027(10) 0.0116(11)
C15 0.0243(12) 0.0376(14) 0.0307(13) 0.0118(11) 0.0015(10) 0.0073(11)
C16 0.0270(12) 0.0297(12) 0.0265(12) 0.0123(10) 0.0037(9) 0.0090(10)
C17 0.0264(12) 0.0265(12) 0.0250(11) 0.0103(9) 0.0023(9) 0.0082(10)
C18 0.0356(14) 0.0282(12) 0.0240(12) 0.0051(10) 0.0032(10) 0.0117(11)
C19 0.0289(12) 0.0298(12) 0.0305(13) 0.0116(10) 0.0079(10) 0.0148(10)
C20 0.0408(15) 0.0335(14) 0.0331(14) 0.0162(11) 0.0109(11) 0.0192(12)
C21 0.0389(15) 0.0330(14) 0.0344(14) 0.0162(11) 0.0148(11) 0.0157(12)
C22 0.0263(12) 0.0303(13) 0.0305(13) 0.0111(10) 0.0065(10) 0.0095(10)
O1 0.0337(10) 0.0349(10) 0.0322(10) 0.0094(8) 0.0006(8) 0.0020(8)
O2 0.0286(9) 0.0307(9) 0.0282(9) 0.0133(7) 0.0010(7) 0.0059(8)
N1 0.0266(10) 0.0247(10) 0.0243(10) 0.0083(8) 0.0045(8) 0.0106(8)
Br1 0.02079(15) 0.02805(16) 0.02632(16) 0.00116(11) 0.00140(10) 0.01031(11)
Br1A 0.0719(19) 0.0609(17) 0.0540(16) 0.0209(12) 0.0103(12) 0.0394(14)

loop_
_atom_type_symbol
_atom_type_description
_atom_type_scat_dispersion_real
_atom_type_scat_dispersion_imag
_atom_type_scat_source
C C 0.0033 0.0016 'International Tables Vol C Tables 4.2.6.8 and 6.1.1.4'
H H 0.0000 0.0000 'International Tables Vol C Tables 4.2.6.8 and 6.1.1.4'
N N 0.0061 0.0033 'International Tables Vol C Tables 4.2.6.8 and 6.1.1.4'
O O 0.0106 0.0060 'International Tables Vol C Tables 4.2.6.8 and 6.1.1.4'
Br Br -0.2901 2.4595 'International Tables Vol C Tables 4.2.6.8 and 6.1.1.4'

loop_
_geom_angle_atom_site_label_1
_geom_angle_atom_site_label_2
_geom_angle_atom_site_label_3
_geom_angle
_geom_angle_site_symmetry_1
_geom_angle_site_symmetry_3
_geom_angle_publ_flag
C2 C1 C6 120.7(3) . . ?
C2 C1 H1 119.7 . . ?
C6 C1 H1 119.7 . . ?
C3 C2 C1 119.8(3) . . ?
C3 C2 H2 120.1 . . ?
C1 C2 H2 120.1 . . ?
C2 C3 C4 120.2(3) . . ?
C2 C3 H3 119.9 . . ?
C4 C3 H3 119.9 . . ?
C3 C4 C5 120.1(3) . . ?
C3 C4 H4 120.0 . . ?
C5 C4 H4 120.0 . . ?
C4 C5 C6 120.6(3) . . ?
C4 C5 H5 119.7 . . ?
C6 C5 H5 119.7 . . ?
C5 C6 C1 118.5(3) . . ?
C5 C6 C7 123.7(2) . . ?
C1 C6 C7 117.8(3) . . ?
C8 C7 C6 127.5(3) . . ?
C8 C7 H7 116.3 . . ?
C6 C7 H7 116.3 . . ?
C7 C8 C9 119.3(2) . . ?
C7 C8 H8 120.4 . . ?
C9 C8 H8 120.4 . . ?
O1 C9 C8 120.3(2) . . ?
O1 C9 C10 119.7(2) . . ?
C8 C9 C10 120.0(2) . . ?
C15 C10 C11 118.4(2) . . ?
C15 C10 C9 118.0(2) . . ?
C11 C10 C9 123.5(2) . . ?
C12 C11 C10 120.7(2) . . ?
C12 C11 H11 119.7 . . ?
C10 C11 H11 119.7 . . ?
C11 C12 C13 119.8(2) . . ?
C11 C12 H12 120.1 . . ?
C13 C12 H12 120.1 . . ?
O2 C13 C14 123.8(2) . . ?
O2 C13 C12 115.6(2) . . ?
C14 C13 C12 120.6(2) . . ?
C15 C14 C13 118.9(2) . . ?
C15 C14 H14 120.6 . . ?
C13 C14 H14 120.6 . . ?
C14 C15 C10 121.6(2) . . ?
C14 C15 H15 119.2 . . ?
C10 C15 H15 119.2 . . ?
O2 C16 C17 103.6(2) . . ?
O2 C16 H16A 111.0 . . ?
C17 C16 H16A 111.0 . . ?
O2 C16 H16B 111.0 . . ?
C17 C16 H16B 111.0 . . ?
H16A C16 H16B 109.0 . . ?
N1 C17 C16 113.1(2) . . ?
N1 C17 H17A 109.0 . . ?
C16 C17 H17A 109.0 . . ?
N1 C17 H17B 109.0 . . ?
C16 C17 H17B 109.0 . . ?
H17A C17 H17B 107.8 . . ?
N1 C18 H18A 109.5 . . ?
N1 C18 H18B 109.5 . . ?
H18A C18 H18B 109.5 . . ?
N1 C18 H18C 109.5 . . ?
H18A C18 H18C 109.5 . . ?
H18B C18 H18C 109.5 . . ?
N1 C19 C20 103.9(2) . . ?
N1 C19 H19A 111.0 . . ?
C20 C19 H19A 111.0 . . ?
N1 C19 H19B 111.0 . . ?
C20 C19 H19B 111.0 . . ?
H19A C19 H19B 109.0 . . ?
C19 C20 C21 105.3(2) . . ?
C19 C20 H20A 110.7 . . ?
C21 C20 H20A 110.7 . . ?
C19 C20 H20B 110.7 . . ?
C21 C20 H20B 110.7 . . ?
H20A C20 H20B 108.8 . . ?
C22 C21 C20 105.5(2) . . ?
C22 C21 H21A 110.6 . . ?
C20 C21 H21A 110.6 . . ?
C22 C21 H21B 110.6 . . ?
C20 C21 H21B 110.6 . . ?
H21A C21 H21B 108.8 . . ?
N1 C22 C21 105.0(2) . . ?
N1 C22 H22A 110.8 . . ?
C21 C22 H22A 110.8 . . ?
N1 C22 H22B 110.8 . . ?
C21 C22 H22B 110.8 . . ?
H22A C22 H22B 108.8 . . ?
C13 O2 C16 116.4(2) . . ?
C17 N1 C18 110.89(19) . . ?
C17 N1 C19 112.72(19) . . ?
C18 N1 C19 111.3(2) . . ?
C17 N1 C22 109.71(19) . . ?
C18 N1 C22 109.8(2) . . ?
C19 N1 C22 102.14(19) . . ?

loop_
_geom_bond_atom_site_label_1
_geom_bond_atom_site_label_2
_geom_bond_distance
_geom_bond_site_symmetry_2
_geom_bond_publ_flag
C1 C2 1.396(4) . ?
C1 C6 1.402(4) . ?
C1 H1 0.9300 . ?
C2 C3 1.374(5) . ?
C2 H2 0.9300 . ?
C3 C4 1.388(4) . ?
C3 H3 0.9300 . ?
C4 C5 1.389(4) . ?
C4 H4 0.9300 . ?
C5 C6 1.392(4) . ?
C5 H5 0.9300 . ?
C6 C7 1.461(4) . ?
C7 C8 1.342(4) . ?
C7 H7 0.9300 . ?
C8 C9 1.481(4) . ?
C8 H8 0.9300 . ?
C9 O1 1.235(3) . ?
C9 C10 1.486(4) . ?
C10 C15 1.392(4) . ?
C10 C11 1.394(4) . ?
C11 C12 1.383(3) . ?
C11 H11 0.9300 . ?
C12 C13 1.389(3) . ?
C12 H12 0.9300 . ?
C13 O2 1.368(3) . ?
C13 C14 1.386(4) . ?
C14 C15 1.384(4) . ?
C14 H14 0.9300 . ?
C15 H15 0.9300 . ?
C16 O2 1.433(3) . ?
C16 C17 1.522(3) . ?
C16 H16A 0.9700 . ?
C16 H16B 0.9700 . ?
C17 N1 1.500(3) . ?
C17 H17A 0.9700 . ?
C17 H17B 0.9700 . ?
C18 N1 1.503(3) . ?
C18 H18A 0.9600 . ?
C18 H18B 0.9600 . ?
C18 H18C 0.9600 . ?
C19 N1 1.512(3) . ?
C19 C20 1.529(4) . ?
C19 H19A 0.9700 . ?
C19 H19B 0.9700 . ?
C20 C21 1.542(4) . ?
C20 H20A 0.9700 . ?
C20 H20B 0.9700 . ?
C21 C22 1.525(4) . ?
C21 H21A 0.9700 . ?
C21 H21B 0.9700 . ?
C22 N1 1.517(3) . ?
C22 H22A 0.9700 . ?
C22 H22B 0.9700 . ?

loop_
_geom_torsion_atom_site_label_1
_geom_torsion_atom_site_label_2
_geom_torsion_atom_site_label_3
_geom_torsion_atom_site_label_4
_geom_torsion
_geom_torsion_site_symmetry_1
_geom_torsion_site_symmetry_2
_geom_torsion_site_symmetry_3
_geom_torsion_site_symmetry_4
_geom_torsion_publ_flag
C6 C1 C2 C3 2.0(4) . . . . ?
C1 C2 C3 C4 -1.4(4) . . . . ?
C2 C3 C4 C5 -0.6(5) . . . . ?
C3 C4 C5 C6 1.9(5) . . . . ?
C4 C5 C6 C1 -1.3(4) . . . . ?
C4 C5 C6 C7 179.8(3) . . . . ?
C2 C1 C6 C5 -0.7(4) . . . . ?
C2 C1 C6 C7 178.3(3) . . . . ?
C5 C6 C7 C8 6.5(4) . . . . ?
C1 C6 C7 C8 -172.4(3) . . . . ?
C6 C7 C8 C9 178.0(2) . . . . ?
C7 C8 C9 O1 -3.2(4) . . . . ?
C7 C8 C9 C10 175.8(2) . . . . ?
O1 C9 C10 C15 -5.2(4) . . . . ?
C8 C9 C10 C15 175.9(2) . . . . ?
O1 C9 C10 C11 172.1(3) . . . . ?
C8 C9 C10 C11 -6.9(4) . . . . ?
C15 C10 C11 C12 1.9(4) . . . . ?
C9 C10 C11 C12 -175.4(2) . . . . ?
C10 C11 C12 C13 -1.2(4) . . . . ?
C11 C12 C13 O2 178.5(2) . . . . ?
C11 C12 C13 C14 -1.0(4) . . . . ?
O2 C13 C14 C15 -177.0(3) . . . . ?
C12 C13 C14 C15 2.4(4) . . . . ?
C13 C14 C15 C10 -1.8(4) . . . . ?
C11 C10 C15 C14 -0.4(4) . . . . ?
C9 C10 C15 C14 177.0(3) . . . . ?
O2 C16 C17 N1 177.7(2) . . . . ?
N1 C19 C20 C21 28.5(3) . . . . ?
C19 C20 C21 C22 -4.1(3) . . . . ?
C20 C21 C22 N1 -21.7(3) . . . . ?
C14 C13 O2 C16 7.4(4) . . . . ?
C12 C13 O2 C16 -172.1(2) . . . . ?
C17 C16 O2 C13 167.5(2) . . . . ?
C16 C17 N1 C18 61.7(3) . . . . ?
C16 C17 N1 C19 -63.8(3) . . . . ?
C16 C17 N1 C22 -176.9(2) . . . . ?
C20 C19 N1 C17 -159.5(2) . . . . ?
C20 C19 N1 C18 75.2(3) . . . . ?
C20 C19 N1 C22 -41.9(2) . . . . ?
C21 C22 N1 C17 159.2(2) . . . . ?
C21 C22 N1 C18 -78.7(2) . . . . ?
C21 C22 N1 C19 39.4(2) . . . . ?
